data_7713934
loop_
_publ_author_name
'van Ijzendoorn, Bono'
'Whittingham, Jessica'
'Whitehead, George F. S.'
'Kaltsoyannis, Nikolas'
'Mehta, Meera'

_publ_section_title
;
 A Robust Zintl Cluster for the Catalytic Reduction of Pyridines, Imines
 and Nitriles
;
_journal_name_full 'Dalton Transactions'
_journal_paper_doi 10.1039/D3DT02896H
_journal_year 2023
_chemical_formula_moiety 'C18 H25 B N2'
_chemical_formula_sum 'C18 H25 B N2'
_chemical_formula_weight 280.21
_space_group_crystal_system monoclinic
_space_group_IT_number 14
_space_group_name_Hall '-P 2ybc'
_space_group_name_H-M_alt 'P 1 21/c 1'
_atom_sites_solution_hydrogens difmap
_atom_sites_solution_primary dual
_audit_creation_date 2021-11-04
_audit_creation_method
;
Olex2 1.5
(compiled 2021.08.20 svn.r13c46975 for OlexSys, GUI svn.r6405)
;
_audit_update_record
;
2023-05-04 deposited with the CCDC.	2023-09-12 downloaded from the CCDC.
;
_cell_angle_alpha 90
_cell_angle_beta 93.9457(7)
_cell_angle_gamma 90
_cell_formula_units_Z 4
_cell_length_a 9.52937(8)
_cell_length_b 12.24923(11)
_cell_length_c 13.53962(11)
_cell_measurement_reflns_used 13045
_cell_measurement_temperature 99.9(4)
_cell_measurement_theta_max 75.9600
_cell_measurement_theta_min 4.6230
_cell_volume 1576.70(2)
_computing_cell_refinement 'CrysAlisPro 1.171.41.120a (Rigaku OD, 2021)'
_computing_data_collection 'CrysAlisPro 1.171.41.120a (Rigaku OD, 2021)'
_computing_data_reduction 'CrysAlisPro 1.171.41.120a (Rigaku OD, 2021)'
_computing_molecular_graphics 'Olex2 1.5 (Dolomanov et al., 2009)'
_computing_publication_material 'Olex2 1.5 (Dolomanov et al., 2009)'
_computing_structure_refinement 'SHELXL 2016/6 (Sheldrick, 2015)'
_computing_structure_solution 'SHELXT  (Sheldrick, 2015)'
_diffrn_ambient_environment N~2~
_diffrn_ambient_temperature 99.9(4)
_diffrn_detector 'Hybrid Pixel Array Detector'
_diffrn_detector_area_resol_mean 10.0000
_diffrn_measured_fraction_theta_full 1.000
_diffrn_measured_fraction_theta_max 0.985
_diffrn_measurement_details
;
List of Runs (angles in degrees, time in seconds):

  # Type    Start    End  Width  t~exp~   \w     \q     \k     \f   Frames
#--------------------------------------------------------------------------
  1  \w     46.00  84.00   1.00    1.00    --   46.08  28.00  72.00   38
  2  \w     88.00 169.00   1.00    1.00    --  108.20  28.00  72.00   81
  3  \w     40.00  65.00   1.00    1.00    --  108.20  28.00  72.00   25
  4  \w     19.00  44.00   1.00    1.00    --   43.52  28.00  72.00   25
  5  \w    -41.00  32.00   1.00    1.00    --   46.08  20.00-180.00   73
  6  \w    -40.00  69.00   1.00    1.00    --   46.08  40.00-150.00  109
  7  \w     85.00 111.00   1.00    1.00    --   46.08  40.00-150.00   26
  8  \w      9.00 134.00   1.00    1.00    --   46.08  20.00 -90.00  125
  9  \w    -42.00 131.00   1.00    1.00    --   46.08  60.00-120.00  173
 10  \w    -40.00 -15.00   1.00    1.00    --   46.08  60.00 150.00   25
 11  \w     22.00  48.00   1.00    1.00    --  108.20  50.00 120.00   26
 12  \w    152.00 179.00   1.00    1.00    --  108.20  40.00-150.00   27
 13  \w     19.00  45.00   1.00    1.00    --  108.20  50.00-180.00   26
 14  \w     20.00  45.00   1.00    1.00    --  108.20  40.00 120.00   25
 15  \w     20.00  45.00   1.00    1.00    --  108.20  30.00 150.00   25
 16  \w     20.00  45.00   1.00    1.00    --  108.20  50.00 150.00   25
 17  \w    130.00 188.00   1.00    1.00    --  108.20  50.00 150.00   58
 18  \w     99.00 125.00   1.00    1.00    --  108.20  40.00-150.00   26
 19  \w     19.00  46.00   1.00    1.00    --  108.20  40.00-150.00   27
 20  \w     68.00 197.00   1.00    1.00    --  108.20  20.00-120.00  129
 21  \w     21.00  55.00   1.00    1.00    --  108.20  41.00 165.86   34
 22  \w     19.00  45.00   1.00    1.00    --  108.20  56.00-159.94   26
 23  \w     20.00  47.00   1.00    1.00    --  108.20  40.00 150.00   27
 24  \w     19.00  91.00   1.00    1.00    --  108.20  42.00-128.35   72
 25  \w    108.00 198.00   1.00    1.00    --  108.20  42.00-128.35   90
 26  \w     75.00 198.00   1.00    1.00    --  108.20  40.00  90.00  123
 27  \w    173.00 198.00   1.00    1.00    --  108.20  50.00 120.00   25
 28  \w     19.00 162.00   1.00    1.00    --  108.20  50.00-120.00  143
 29  \w     20.00  87.00   1.00    1.00    --  108.20  40.00-180.00   67
 30  \w     20.00  45.00   1.00    1.00    --  108.20  50.00-150.00   25
 31  \w     25.00  81.00   1.00    1.00    --  108.20  30.00-150.00   56
 32  \w     19.00  88.00   1.00    1.00    --  108.20  30.00 120.00   69
 33  \w     51.00  76.00   1.00    1.00    --  108.20  20.00 150.00   25
 34  \w     82.00 109.00   1.00    1.00    --  108.20  50.00 120.00   27
 35  \w    111.00 136.00   1.00    1.00    --  108.20  50.00-180.00   25
 36  \w    172.00 198.00   1.00    1.00    --  108.20  28.00  72.00   26
;
_diffrn_measurement_device 'four-circle diffractometer'
_diffrn_measurement_device_type 'XtaLAB AFC11 (RINC): quarter-chi single'
_diffrn_measurement_method '\w scans'
_diffrn_orient_matrix_type 'CrysAlisPro convention (1999,Acta A55,543-557)'
_diffrn_orient_matrix_UB_11 -0.1418207000
_diffrn_orient_matrix_UB_12 -0.0561352000
_diffrn_orient_matrix_UB_13 -0.0282409000
_diffrn_orient_matrix_UB_21 -0.0446264000
_diffrn_orient_matrix_UB_22 0.0176384000
_diffrn_orient_matrix_UB_23 0.1060408000
_diffrn_orient_matrix_UB_31 -0.0646333000
_diffrn_orient_matrix_UB_32 0.1111230000
_diffrn_orient_matrix_UB_33 -0.0309979000
_diffrn_radiation_monochromator mirror
_diffrn_radiation_probe x-ray
_diffrn_radiation_type 'Cu K\a'
_diffrn_radiation_wavelength 1.54184
_diffrn_reflns_av_R_equivalents 0.0234
_diffrn_reflns_av_unetI/netI 0.0163
_diffrn_reflns_Laue_measured_fraction_full 1.000
_diffrn_reflns_Laue_measured_fraction_max 0.985
_diffrn_reflns_limit_h_max 11
_diffrn_reflns_limit_h_min -11
_diffrn_reflns_limit_k_max 14
_diffrn_reflns_limit_k_min -14
_diffrn_reflns_limit_l_max 16
_diffrn_reflns_limit_l_min -17
_diffrn_reflns_number 19524
_diffrn_reflns_point_group_measured_fraction_full 1.000
_diffrn_reflns_point_group_measured_fraction_max 0.985
_diffrn_reflns_theta_full 67.684
_diffrn_reflns_theta_max 76.183
_diffrn_reflns_theta_min 4.651
_diffrn_source 'Rotating-anode X-ray tube (dual wavelength)'
_diffrn_source_type 'Rigaku (Cu) X-ray DW Source'
_exptl_absorpt_coefficient_mu 0.513
_exptl_absorpt_correction_T_max 1.00000
_exptl_absorpt_correction_T_min 0.75143
_exptl_absorpt_correction_type multi-scan
_exptl_absorpt_process_details
;
CrysAlisPro 1.171.41.120a (Rigaku Oxford Diffraction, 2021)
Empirical absorption correction using spherical harmonics,
implemented in SCALE3 ABSPACK scaling algorithm.
;
_exptl_crystal_colour 'clear orange'
_exptl_crystal_colour_lustre clear
_exptl_crystal_colour_primary orange
_exptl_crystal_density_diffrn 1.180
_exptl_crystal_description block
_exptl_crystal_F_000 608
_exptl_crystal_size_max 0.171
_exptl_crystal_size_mid 0.1
_exptl_crystal_size_min 0.047
_refine_diff_density_max 0.339
_refine_diff_density_min -0.183
_refine_diff_density_rms 0.035
_refine_ls_extinction_method none
_refine_ls_goodness_of_fit_ref 1.074
_refine_ls_hydrogen_treatment refall
_refine_ls_matrix_type full
_refine_ls_number_parameters 290
_refine_ls_number_reflns 3244
_refine_ls_number_restraints 0
_refine_ls_restrained_S_all 1.074
_refine_ls_R_factor_all 0.0383
_refine_ls_R_factor_gt 0.0362
_refine_ls_shift/su_max 0.000
_refine_ls_shift/su_mean 0.000
_refine_ls_structure_factor_coef Fsqd
_refine_ls_weighting_details 'w=1/[\s^2^(Fo^2^)+(0.0521P)^2^+0.3850P] where P=(Fo^2^+2Fc^2^)/3'
_refine_ls_weighting_scheme calc
_refine_ls_wR_factor_gt 0.0971
_refine_ls_wR_factor_ref 0.0992
_reflns_Friedel_coverage 0.000
_reflns_number_gt 3014
_reflns_number_total 3244
_reflns_threshold_expression 'I > 2\s(I)'
_cod_data_source_file d3dt02896h2.cif
_cod_data_source_block s5965l
_cod_database_code 7713934
_shelx_shelxl_version_number 2016/6
_shelx_space_group_comment
;
The symmetry employed for this shelxl refinement is uniquely defined
by the following loop, which should always be used as a source of
symmetry information in preference to the above space-group names.
They are only intended as comments.
;
_shelx_estimated_absorpt_t_max 0.976
_shelx_estimated_absorpt_t_min 0.917
_olex2_refinement_description
;
;
_olex2_submission_special_instructions 'No special instructions were received'
_oxdiff_exptl_absorpt_empirical_details
;
Empirical correction (ABSPACK) includes:
- Absorption correction using spherical harmonics
- Frame scaling
;
_oxdiff_exptl_absorpt_empirical_full_max 1.620
_oxdiff_exptl_absorpt_empirical_full_min 0.740

loop_
_space_group_symop_operation_xyz
'x, y, z'
'-x, y+1/2, -z+1/2'
'-x, -y, -z'
'x, -y-1/2, z-1/2'

loop_
_atom_site_label
_atom_site_type_symbol
_atom_site_fract_x
_atom_site_fract_y
_atom_site_fract_z
_atom_site_U_iso_or_equiv
_atom_site_adp_type
_atom_site_occupancy
_atom_site_site_symmetry_order
_atom_site_calc_flag
_atom_site_refinement_flags_posn
_atom_site_refinement_flags_adp
_atom_site_refinement_flags_occupancy
_atom_site_disorder_assembly
_atom_site_disorder_group
N1 N 0.63243(9) 0.74439(7) 0.69208(6) 0.02322(19) Uani 1 1 d . . . . .
N2 N 0.73119(8) 0.64034(7) 0.55152(6) 0.02228(19) Uani 1 1 d . . . . .
C11 C 0.77507(11) 0.85862(8) 0.56527(7) 0.0233(2) Uani 1 1 d . . . . .
C10 C 0.77845(11) 0.53971(8) 0.57648(7) 0.0247(2) Uani 1 1 d . . . . .
C1 C 0.61862(11) 0.66274(8) 0.76268(7) 0.0242(2) Uani 1 1 d . . . . .
C5 C 0.50972(10) 0.80347(8) 0.66897(8) 0.0253(2) Uani 1 1 d . . . . .
C15 C 0.91099(10) 0.73084(8) 0.68985(7) 0.0235(2) Uani 1 1 d . . . . .
C2 C 0.50437(11) 0.64603(9) 0.81313(8) 0.0269(2) Uani 1 1 d . . . . .
C6 C 0.64944(11) 0.65182(9) 0.46710(7) 0.0254(2) Uani 1 1 d . . . . .
C7 C 0.61413(11) 0.56463(9) 0.40519(8) 0.0284(2) Uani 1 1 d . . . . .
C9 C 0.74670(11) 0.44938(9) 0.51820(8) 0.0281(2) Uani 1 1 d . . . . .
C14 C 1.02941(11) 0.71994(9) 0.61801(8) 0.0269(2) Uani 1 1 d . . . . .
C8 C 0.66321(11) 0.46167(9) 0.43067(8) 0.0294(2) Uani 1 1 d . . . . .
C18 C 0.79674(11) 0.95465(8) 0.63900(8) 0.0261(2) Uani 1 1 d . . . . .
C17 C 0.92072(11) 0.94183(9) 0.71691(8) 0.0279(2) Uani 1 1 d . . . . .
C12 C 0.89496(11) 0.84920(8) 0.49453(8) 0.0270(2) Uani 1 1 d . . . . .
C4 C 0.39140(11) 0.79524(9) 0.71650(8) 0.0288(2) Uani 1 1 d . . . . .
C13 C 1.03818(11) 0.81357(9) 0.54302(8) 0.0287(2) Uani 1 1 d . . . . .
C16 C 0.93254(11) 0.82732(9) 0.76294(8) 0.0279(2) Uani 1 1 d . . . . .
C3 C 0.37676(11) 0.71845(10) 0.80191(9) 0.0319(2) Uani 1 1 d . . . . .
B1 B 0.76035(12) 0.74692(9) 0.62805(8) 0.0219(2) Uani 1 1 d . . . . .
H11 H 0.6882(13) 0.8782(10) 0.5225(9) 0.025(3) Uiso 1 1 d . . . . .
H18A H 0.7077(14) 0.9652(10) 0.6751(9) 0.029(3) Uiso 1 1 d . . . . .
H10 H 0.8364(13) 0.5331(9) 0.6372(9) 0.023(3) Uiso 1 1 d . . . . .
H13A H 1.0872(13) 0.8778(11) 0.5761(9) 0.030(3) Uiso 1 1 d . . . . .
H12A H 0.9049(14) 0.9215(11) 0.4604(10) 0.033(3) Uiso 1 1 d . . . . .
H15 H 0.9162(12) 0.6629(10) 0.7322(8) 0.021(3) Uiso 1 1 d . . . . .
H6 H 0.6170(13) 0.7254(11) 0.4521(9) 0.026(3) Uiso 1 1 d . . . . .
H14A H 1.0144(13) 0.6480(10) 0.5813(9) 0.026(3) Uiso 1 1 d . . . . .
H14B H 1.1212(14) 0.7114(11) 0.6564(9) 0.031(3) Uiso 1 1 d . . . . .
H16A H 1.0235(14) 0.8205(11) 0.8001(9) 0.031(3) Uiso 1 1 d . . . . .
H18B H 0.8085(13) 1.0249(11) 0.6017(10) 0.032(3) Uiso 1 1 d . . . . .
H5 H 0.5122(13) 0.8567(10) 0.6138(10) 0.031(3) Uiso 1 1 d . . . . .
H12B H 0.8636(13) 0.7949(10) 0.4414(9) 0.027(3) Uiso 1 1 d . . . . .
H16B H 0.8595(13) 0.8195(10) 0.8142(9) 0.029(3) Uiso 1 1 d . . . . .
H4 H 0.3135(15) 0.8434(11) 0.6941(10) 0.037(3) Uiso 1 1 d . . . . .
H17A H 1.0114(14) 0.9607(10) 0.6885(9) 0.030(3) Uiso 1 1 d . . . . .
H3A H 0.2892(16) 0.6736(12) 0.7893(11) 0.044(4) Uiso 1 1 d . . . . .
H1 H 0.7008(14) 0.6142(11) 0.7735(9) 0.030(3) Uiso 1 1 d . . . . .
H17B H 0.9099(14) 0.9968(11) 0.7710(10) 0.033(3) Uiso 1 1 d . . . . .
H8 H 0.6402(14) 0.4004(12) 0.3889(10) 0.034(3) Uiso 1 1 d . . . . .
H2 H 0.5066(13) 0.5837(11) 0.8607(10) 0.032(3) Uiso 1 1 d . . . . .
H9 H 0.7840(13) 0.3796(11) 0.5405(9) 0.030(3) Uiso 1 1 d . . . . .
H7 H 0.5580(14) 0.5779(11) 0.3463(10) 0.032(3) Uiso 1 1 d . . . . .
H13B H 1.0999(14) 0.7908(11) 0.4906(10) 0.033(3) Uiso 1 1 d . . . . .
H3B H 0.3660(15) 0.7612(12) 0.8650(11) 0.046(4) Uiso 1 1 d . . . . .

loop_
_atom_site_aniso_label
_atom_site_aniso_U_11
_atom_site_aniso_U_22
_atom_site_aniso_U_33
_atom_site_aniso_U_23
_atom_site_aniso_U_13
_atom_site_aniso_U_12
N1 0.0242(4) 0.0232(4) 0.0222(4) 0.0009(3) 0.0014(3) 0.0012(3)
N2 0.0237(4) 0.0226(4) 0.0207(4) 0.0004(3) 0.0028(3) 0.0000(3)
C11 0.0264(5) 0.0221(5) 0.0212(5) 0.0006(4) 0.0003(4) 0.0010(4)
C10 0.0254(5) 0.0243(5) 0.0244(5) 0.0021(4) 0.0028(4) 0.0009(4)
C1 0.0269(5) 0.0246(5) 0.0209(5) -0.0009(4) -0.0006(4) -0.0010(4)
C5 0.0257(5) 0.0222(5) 0.0275(5) -0.0014(4) -0.0011(4) -0.0006(4)
C15 0.0246(5) 0.0232(5) 0.0226(5) 0.0021(4) 0.0002(4) -0.0002(4)
C2 0.0294(5) 0.0274(5) 0.0237(5) -0.0010(4) 0.0002(4) -0.0053(4)
C6 0.0264(5) 0.0267(5) 0.0230(5) 0.0013(4) 0.0015(4) 0.0002(4)
C7 0.0297(5) 0.0337(6) 0.0219(5) -0.0014(4) 0.0018(4) -0.0035(4)
C9 0.0294(5) 0.0232(5) 0.0326(5) 0.0000(4) 0.0074(4) 0.0008(4)
C14 0.0231(5) 0.0259(5) 0.0317(5) 0.0015(4) 0.0023(4) 0.0011(4)
C8 0.0312(5) 0.0288(5) 0.0290(5) -0.0073(4) 0.0077(4) -0.0049(4)
C18 0.0312(5) 0.0210(5) 0.0264(5) -0.0004(4) 0.0039(4) 0.0004(4)
C17 0.0314(5) 0.0260(5) 0.0264(5) -0.0041(4) 0.0023(4) -0.0041(4)
C12 0.0344(6) 0.0243(5) 0.0226(5) 0.0018(4) 0.0051(4) -0.0011(4)
C4 0.0244(5) 0.0255(5) 0.0363(6) -0.0028(4) 0.0000(4) -0.0007(4)
C13 0.0290(5) 0.0271(5) 0.0309(5) 0.0005(4) 0.0090(4) -0.0001(4)
C16 0.0294(5) 0.0306(5) 0.0230(5) -0.0006(4) -0.0024(4) -0.0020(4)
C3 0.0267(5) 0.0354(6) 0.0342(6) -0.0009(5) 0.0062(4) -0.0032(4)
B1 0.0249(5) 0.0208(5) 0.0200(5) -0.0009(4) 0.0011(4) 0.0007(4)

loop_
_atom_type_symbol
_atom_type_description
_atom_type_scat_dispersion_real
_atom_type_scat_dispersion_imag
_atom_type_scat_source
C C 0.0181 0.0091 'International Tables Vol C Tables 4.2.6.8 and 6.1.1.4'
H H 0.0000 0.0000 'International Tables Vol C Tables 4.2.6.8 and 6.1.1.4'
B B 0.0090 0.0039 'International Tables Vol C Tables 4.2.6.8 and 6.1.1.4'
N N 0.0311 0.0180 'International Tables Vol C Tables 4.2.6.8 and 6.1.1.4'

loop_
_geom_angle_atom_site_label_1
_geom_angle_atom_site_label_2
_geom_angle_atom_site_label_3
_geom_angle
_geom_angle_site_symmetry_1
_geom_angle_site_symmetry_3
_geom_angle_publ_flag
C1 N1 B1 120.94(8) . . ?
C5 N1 C1 114.14(8) . . ?
C5 N1 B1 123.14(8) . . ?
C10 N2 B1 121.24(8) . . ?
C6 N2 C10 118.20(9) . . ?
C6 N2 B1 120.32(8) . . ?
C18 C11 B1 108.40(8) . . ?
C18 C11 H11 104.9(7) . . ?
C12 C11 C18 112.66(8) . . ?
C12 C11 B1 110.87(8) . . ?
C12 C11 H11 106.0(7) . . ?
B1 C11 H11 113.9(7) . . ?
N2 C10 C9 122.25(9) . . ?
N2 C10 H10 117.0(7) . . ?
C9 C10 H10 120.8(7) . . ?
N1 C1 H1 115.0(7) . . ?
C2 C1 N1 125.21(9) . . ?
C2 C1 H1 119.8(7) . . ?
N1 C5 H5 116.6(8) . . ?
C4 C5 N1 125.06(10) . . ?
C4 C5 H5 118.3(7) . . ?
C14 C15 C16 113.47(8) . . ?
C14 C15 B1 110.14(8) . . ?
C14 C15 H15 106.1(7) . . ?
C16 C15 B1 108.12(8) . . ?
C16 C15 H15 105.5(7) . . ?
B1 C15 H15 113.6(7) . . ?
C1 C2 C3 122.54(10) . . ?
C1 C2 H2 117.6(8) . . ?
C3 C2 H2 119.8(8) . . ?
N2 C6 C7 122.41(10) . . ?
N2 C6 H6 115.6(7) . . ?
C7 C6 H6 122.0(7) . . ?
C6 C7 H7 118.6(8) . . ?
C8 C7 C6 119.29(10) . . ?
C8 C7 H7 122.1(8) . . ?
C10 C9 C8 119.39(10) . . ?
C10 C9 H9 118.0(8) . . ?
C8 C9 H9 122.6(8) . . ?
C15 C14 H14A 107.4(7) . . ?
C15 C14 H14B 109.6(7) . . ?
C13 C14 C15 115.23(8) . . ?
C13 C14 H14A 109.6(7) . . ?
C13 C14 H14B 109.8(8) . . ?
H14A C14 H14B 104.8(10) . . ?
C7 C8 C9 118.45(10) . . ?
C7 C8 H8 120.6(8) . . ?
C9 C8 H8 120.9(8) . . ?
C11 C18 H18A 109.2(7) . . ?
C11 C18 H18B 109.9(7) . . ?
C17 C18 C11 115.30(8) . . ?
C17 C18 H18A 108.1(7) . . ?
C17 C18 H18B 108.9(7) . . ?
H18A C18 H18B 104.9(10) . . ?
C18 C17 H17A 110.9(7) . . ?
C18 C17 H17B 108.6(8) . . ?
C16 C17 C18 113.78(8) . . ?
C16 C17 H17A 109.1(7) . . ?
C16 C17 H17B 108.9(8) . . ?
H17A C17 H17B 105.1(10) . . ?
C11 C12 H12A 108.4(8) . . ?
C11 C12 H12B 107.2(7) . . ?
C13 C12 C11 115.43(8) . . ?
C13 C12 H12A 109.7(8) . . ?
C13 C12 H12B 109.1(7) . . ?
H12A C12 H12B 106.5(10) . . ?
C5 C4 C3 122.80(10) . . ?
C5 C4 H4 116.8(8) . . ?
C3 C4 H4 120.4(8) . . ?
C14 C13 H13A 109.6(7) . . ?
C14 C13 H13B 109.0(8) . . ?
C12 C13 C14 114.01(8) . . ?
C12 C13 H13A 109.9(7) . . ?
C12 C13 H13B 109.0(8) . . ?
H13A C13 H13B 105.0(10) . . ?
C15 C16 H16A 109.8(8) . . ?
C15 C16 H16B 107.3(7) . . ?
C17 C16 C15 115.82(8) . . ?
C17 C16 H16A 109.0(8) . . ?
C17 C16 H16B 109.1(7) . . ?
H16A C16 H16B 105.4(10) . . ?
C2 C3 C4 109.22(9) . . ?
C2 C3 H3A 110.5(9) . . ?
C2 C3 H3B 110.3(8) . . ?
C4 C3 H3A 109.3(8) . . ?
C4 C3 H3B 110.2(9) . . ?
H3A C3 H3B 107.2(12) . . ?
N1 B1 N2 103.15(7) . . ?
N1 B1 C11 114.29(8) . . ?
N1 B1 C15 114.37(8) . . ?
C11 B1 N2 110.45(7) . . ?
C11 B1 C15 105.50(8) . . ?
C15 B1 N2 109.08(8) . . ?

loop_
_geom_bond_atom_site_label_1
_geom_bond_atom_site_label_2
_geom_bond_distance
_geom_bond_site_symmetry_2
_geom_bond_publ_flag
N1 C1 1.3960(13) . ?
N1 C5 1.3923(13) . ?
N1 B1 1.5440(13) . ?
N2 C10 1.3475(13) . ?
N2 C6 1.3456(13) . ?
N2 B1 1.6779(13) . ?
C11 C18 1.5474(13) . ?
C11 C12 1.5448(14) . ?
C11 B1 1.6220(14) . ?
C11 H11 1.006(12) . ?
C10 C9 1.3805(15) . ?
C10 H10 0.961(13) . ?
C1 C2 1.3402(14) . ?
C1 H1 0.986(13) . ?
C5 C4 1.3399(15) . ?
C5 H5 0.993(13) . ?
C15 C14 1.5455(14) . ?
C15 C16 1.5460(14) . ?
C15 B1 1.6231(14) . ?
C15 H15 1.010(12) . ?
C2 C3 1.5044(16) . ?
C2 H2 0.998(13) . ?
C6 C7 1.3847(14) . ?
C6 H6 0.969(13) . ?
C7 C8 1.3806(16) . ?
C7 H7 0.944(14) . ?
C9 C8 1.3894(16) . ?
C9 H9 0.967(14) . ?
C14 C13 1.5377(14) . ?
C14 H14A 1.017(12) . ?
C14 H14B 0.992(13) . ?
C8 H8 0.957(14) . ?
C18 C17 1.5368(15) . ?
C18 H18A 1.016(13) . ?
C18 H18B 1.008(14) . ?
C17 C16 1.5358(15) . ?
C17 H17A 0.997(13) . ?
C17 H17B 1.006(14) . ?
C12 C13 1.5365(15) . ?
C12 H12A 1.006(14) . ?
C12 H12B 1.010(13) . ?
C4 C3 1.5046(16) . ?
C4 H4 0.980(14) . ?
C13 H13A 1.004(13) . ?
C13 H13B 0.993(13) . ?
C16 H16A 0.976(13) . ?
C16 H16B 1.021(13) . ?
C3 H3A 1.004(15) . ?
C3 H3B 1.013(15) . ?

loop_
_geom_torsion_atom_site_label_1
_geom_torsion_atom_site_label_2
_geom_torsion_atom_site_label_3
_geom_torsion_atom_site_label_4
_geom_torsion
_geom_torsion_site_symmetry_1
_geom_torsion_site_symmetry_2
_geom_torsion_site_symmetry_3
_geom_torsion_site_symmetry_4
_geom_torsion_publ_flag
N1 C1 C2 C3 -2.64(16) . . . . ?
N1 C5 C4 C3 -0.59(17) . . . . ?
N2 C10 C9 C8 -0.02(16) . . . . ?
N2 C6 C7 C8 0.47(16) . . . . ?
C11 C18 C17 C16 -43.32(12) . . . . ?
C11 C12 C13 C14 42.89(12) . . . . ?
C10 N2 C6 C7 -0.77(14) . . . . ?
C10 N2 B1 N1 -89.04(10) . . . . ?
C10 N2 B1 C11 148.42(9) . . . . ?
C10 N2 B1 C15 32.91(11) . . . . ?
C10 C9 C8 C7 -0.28(15) . . . . ?
C1 N1 C5 C4 7.94(14) . . . . ?
C1 N1 B1 N2 71.07(10) . . . . ?
C1 N1 B1 C11 -168.99(8) . . . . ?
C1 N1 B1 C15 -47.24(12) . . . . ?
C1 C2 C3 C4 9.22(14) . . . . ?
C5 N1 C1 C2 -6.31(14) . . . . ?
C5 N1 B1 N2 -92.85(10) . . . . ?
C5 N1 B1 C11 27.09(13) . . . . ?
C5 N1 B1 C15 148.84(9) . . . . ?
C5 C4 C3 C2 -7.72(15) . . . . ?
C15 C14 C13 C12 -43.97(12) . . . . ?
C6 N2 C10 C9 0.54(14) . . . . ?
C6 N2 B1 N1 85.29(10) . . . . ?
C6 N2 B1 C11 -37.25(11) . . . . ?
C6 N2 B1 C15 -152.77(9) . . . . ?
C6 C7 C8 C9 0.07(15) . . . . ?
C14 C15 C16 C17 67.67(11) . . . . ?
C14 C15 B1 N1 172.81(8) . . . . ?
C14 C15 B1 N2 57.91(10) . . . . ?
C14 C15 B1 C11 -60.74(10) . . . . ?
C18 C11 C12 C13 68.88(11) . . . . ?
C18 C11 B1 N1 62.35(10) . . . . ?
C18 C11 B1 N2 178.11(7) . . . . ?
C18 C11 B1 C15 -64.15(10) . . . . ?
C18 C17 C16 C15 43.36(13) . . . . ?
C12 C11 C18 C17 -67.95(11) . . . . ?
C12 C11 B1 N1 -173.50(8) . . . . ?
C12 C11 B1 N2 -57.74(10) . . . . ?
C12 C11 B1 C15 60.00(10) . . . . ?
C16 C15 C14 C13 -66.70(11) . . . . ?
C16 C15 B1 N1 -62.69(10) . . . . ?
C16 C15 B1 N2 -177.59(7) . . . . ?
C16 C15 B1 C11 63.76(10) . . . . ?
B1 N1 C1 C2 -171.58(9) . . . . ?
B1 N1 C5 C4 172.85(10) . . . . ?
B1 N2 C10 C9 174.98(9) . . . . ?
B1 N2 C6 C7 -175.26(9) . . . . ?
B1 C11 C18 C17 55.12(11) . . . . ?
B1 C11 C12 C13 -52.80(11) . . . . ?
B1 C15 C14 C13 54.65(11) . . . . ?
B1 C15 C16 C17 -54.81(11) . . . . ?
